data_4001492
loop_
_publ_author_name
'Wang, Lei'
'Hung, Yi-Chung'
'Hwu, Shiou-Jyh'
'Koo, Hyun-Joo'
'Whangbo, M.-H.'

_publ_section_title
;
 Synthesis, Structure, and Properties of a New Family of Mixed-Framework
 Chalcohalide Semiconductors:&#x00A0; CdSbS2X (X = Cl, Br), CdBiS2X (X =
 Cl, Br), and CdBiSe2X (X = Br, I)
;
_journal_issue 5
_journal_name_full 'Chemistry of Materials'
_journal_page_first 1219
_journal_paper_doi 10.1021/cm0522230
_journal_volume 18
_journal_year 2006
_chemical_formula_moiety 'Br Cd S2 Sb'
_chemical_formula_sum 'Br Cd S2 Sb'
_chemical_formula_weight 378.18
_chemical_name_systematic
; 
 ? 
;
_space_group_IT_number 12
_symmetry_cell_setting monoclinic
_symmetry_space_group_name_Hall '-C 2y'
_symmetry_space_group_name_H-M 'C 1 2/m 1'
_atom_sites_solution_hydrogens geom
_atom_sites_solution_primary direct
_atom_sites_solution_secondary difmap
_audit_creation_method SHELXL-97
_cell_angle_alpha 90.00
_cell_angle_beta 91.11(3)
_cell_angle_gamma 90.00
_cell_formula_units_Z 4
_cell_length_a 12.938(3)
_cell_length_b 3.9310(8)
_cell_length_c 9.6610(19)
_cell_measurement_reflns_used 1664
_cell_measurement_temperature 293.15
_cell_measurement_theta_max 26.0212
_cell_measurement_theta_min 3.1484
_cell_volume 491.26(18)
_computing_cell_refinement 'CrystalClear (Rigaku/MSC, 1999)'
_computing_data_collection 'CrystalClear (Rigaku/MSC, 1999)'
_computing_data_reduction 'CrystalClear (Rigaku/MSC, 1999)'
_computing_molecular_graphics 'SHELXTL (Bruker-AXS, 1999)'
_computing_publication_material 'SHELXTL (Bruker-AXS, 1999)'
_computing_structure_refinement 'SHELXTL (Bruker-AXS, 1999)'
_computing_structure_solution 'SHELXTL (Bruker-AXS, 1999)'
_diffrn_ambient_temperature 293.15
_diffrn_detector_area_resol_mean 14.6199
_diffrn_measured_fraction_theta_full 0.996
_diffrn_measured_fraction_theta_max 0.996
_diffrn_measurement_details
;
scan:
    Number of images: 360
               Slice: -90.0000 - 90.0000
         Image width: 0.5000
            Exp time: 10.0000
       Rotation axis: Omega
               Omega: 0.0000
                 Chi: 45.0000
                 Phi: 0.0000
                 XTD: 28.0022
              2theta: -0.0875
scan:
    Number of images: 120
               Slice: -30.0000 - 30.0000
         Image width: 0.5000
            Exp time: 10.0000
       Rotation axis: Omega
               Omega: 0.0000
                 Chi: 45.0000
                 Phi: 90.0000
                 XTD: 28.0022
              2theta: -0.0875

;
_diffrn_measurement_device
;
Mercury CCD (2x2 bin mode)
;
_diffrn_measurement_device_details
;
AFC8: Eulerian 3-circle
;
_diffrn_measurement_device_type 'Rigaku AFC8S'
_diffrn_measurement_method '\w scans'
_diffrn_radiation_detector CCD
_diffrn_radiation_monochromator graphite
_diffrn_radiation_source 'normal-focus sealed tube'
_diffrn_radiation_type MoK\a
_diffrn_radiation_wavelength 0.71073
_diffrn_reflns_av_R_equivalents 0.0458
_diffrn_reflns_av_sigmaI/netI 0.0317
_diffrn_reflns_limit_h_max 15
_diffrn_reflns_limit_h_min -15
_diffrn_reflns_limit_k_max 4
_diffrn_reflns_limit_k_min -4
_diffrn_reflns_limit_l_max 11
_diffrn_reflns_limit_l_min -11
_diffrn_reflns_number 2284
_diffrn_reflns_theta_full 26.02
_diffrn_reflns_theta_max 26.02
_diffrn_reflns_theta_min 3.15
_diffrn_standards_decay_% 0
_diffrn_standards_interval_count 0
_diffrn_standards_interval_time 0
_diffrn_standards_number 0
_exptl_absorpt_coefficient_mu 18.617
_exptl_absorpt_correction_T_max 0.6635
_exptl_absorpt_correction_T_min 0.0681
_exptl_absorpt_correction_type multi-scan
_exptl_absorpt_process_details 'REQAB, CrystalClear'
_exptl_crystal_colour 'Dark red'
_exptl_crystal_density_diffrn 5.113
_exptl_crystal_density_method 'not measured'
_exptl_crystal_description Needle
_exptl_crystal_F_000 664
_exptl_crystal_size_max 0.31
_exptl_crystal_size_mid 0.02
_exptl_crystal_size_min 0.02
_refine_diff_density_max 0.792
_refine_diff_density_min -1.152
_refine_diff_density_rms 0.267
_refine_ls_extinction_coef 0.0101(6)
_refine_ls_extinction_expression Fc^*^=kFc[1+0.001xFc^2^\l^3^/sin(2\q)]^-1/4^
_refine_ls_extinction_method SHELXL
_refine_ls_goodness_of_fit_ref 1.153
_refine_ls_matrix_type full
_refine_ls_number_parameters 34
_refine_ls_number_reflns 555
_refine_ls_number_restraints 0
_refine_ls_restrained_S_all 1.153
_refine_ls_R_factor_all 0.0287
_refine_ls_R_factor_gt 0.0254
_refine_ls_shift/su_max 0.001
_refine_ls_shift/su_mean 0.000
_refine_ls_structure_factor_coef Fsqd
_refine_ls_weighting_details 'calc w=1/[\s^2^(Fo^2^)+(0.0274P)^2^+0.3013P] where P=(Fo^2^+2Fc^2^)/3'
_refine_ls_weighting_scheme calc
_refine_ls_wR_factor_gt 0.0538
_refine_ls_wR_factor_ref 0.0551
_reflns_number_gt 520
_reflns_number_total 555
_reflns_threshold_expression >2sigma(I)
_cod_data_source_file cm0522230si20051006_033637.cif
_cod_data_source_block CdSbS2Br_LW2-83-3a-new
_cod_original_cell_volume 491.24(17)
_cod_original_sg_symbol_H-M 'C 2/m'
_cod_database_code 4001492

loop_
_symmetry_equiv_pos_as_xyz
'x, y, z'
'-x, y, -z'
'x+1/2, y+1/2, z'
'-x+1/2, y+1/2, -z'
'-x, -y, -z'
'x, -y, z'
'-x+1/2, -y+1/2, -z'
'x+1/2, -y+1/2, z'

loop_
_atom_site_label
_atom_site_type_symbol
_atom_site_fract_x
_atom_site_fract_y
_atom_site_fract_z
_atom_site_U_iso_or_equiv
_atom_site_adp_type
_atom_site_occupancy
_atom_site_symmetry_multiplicity
_atom_site_calc_flag
_atom_site_refinement_flags
Sb Sb 0.28673(4) 1.0000 0.68815(4) 0.0183(2) Uani 1 2 d S
Cd1 Cd 0.5000 0.5000 1.0000 0.0191(2) Uani 1 4 d S
Cd2 Cd 0.5000 0.5000 0.5000 0.0214(2) Uani 1 4 d S
Br Br 0.36487(6) 0.0000 1.07589(7) 0.0209(2) Uani 1 2 d S
S1 S 0.35424(14) 1.0000 0.45029(16) 0.0129(4) Uani 1 2 d S
S2 S 0.41539(14) 0.5000 0.74123(17) 0.0144(4) Uani 1 2 d S

loop_
_atom_site_aniso_label
_atom_site_aniso_U_11
_atom_site_aniso_U_22
_atom_site_aniso_U_33
_atom_site_aniso_U_23
_atom_site_aniso_U_13
_atom_site_aniso_U_12
Sb 0.0192(3) 0.0190(3) 0.0169(3) 0.000 0.00592(19) 0.000
Cd1 0.0221(4) 0.0141(4) 0.0213(4) 0.000 -0.0001(3) 0.000
Cd2 0.0186(4) 0.0182(4) 0.0278(4) 0.000 0.0095(3) 0.000
Br 0.0201(4) 0.0156(4) 0.0274(4) 0.000 0.0075(3) 0.000
S1 0.0129(8) 0.0126(8) 0.0134(7) 0.000 0.0010(6) 0.000
S2 0.0152(8) 0.0133(8) 0.0146(7) 0.000 -0.0020(6) 0.000

loop_
_atom_type_symbol
_atom_type_description
_atom_type_scat_dispersion_real
_atom_type_scat_dispersion_imag
_atom_type_scat_source
S S 0.1246 0.1234 'International Tables Vol C Tables 4.2.6.8 and 6.1.1.4'
Br Br -0.2901 2.4595 'International Tables Vol C Tables 4.2.6.8 and 6.1.1.4'
Cd Cd -0.8075 1.2024 'International Tables Vol C Tables 4.2.6.8 and 6.1.1.4'
Sb Sb -0.5866 1.5461 'International Tables Vol C Tables 4.2.6.8 and 6.1.1.4'

loop_
_geom_angle_atom_site_label_1
_geom_angle_atom_site_label_2
_geom_angle_atom_site_label_3
_geom_angle
_geom_angle_site_symmetry_1
_geom_angle_site_symmetry_3
S1 Sb S2 86.99(5) . 1_565
S1 Sb S2 86.99(5) . .
S2 Sb S2 97.22(6) 1_565 .
S2 Cd1 S2 180.0 5_667 .
S2 Cd1 Br 89.91(3) 5_667 5_667
S2 Cd1 Br 90.09(3) . 5_667
S2 Cd1 Br 90.09(3) 5_667 .
S2 Cd1 Br 89.91(3) . .
Br Cd1 Br 180.0 5_667 .
S2 Cd1 Br 89.91(3) 5_667 5_657
S2 Cd1 Br 90.09(3) . 5_657
Br Cd1 Br 91.68(3) 5_667 5_657
Br Cd1 Br 88.32(3) . 5_657
S2 Cd1 Br 90.09(3) 5_667 1_565
S2 Cd1 Br 89.91(3) . 1_565
Br Cd1 Br 88.32(3) 5_667 1_565
Br Cd1 Br 91.68(3) . 1_565
Br Cd1 Br 180.00(3) 5_657 1_565
S2 Cd2 S2 180.000(1) 5_666 .
S2 Cd2 S1 81.81(5) 5_666 5_676
S2 Cd2 S1 98.19(5) . 5_676
S2 Cd2 S1 98.19(5) 5_666 1_545
S2 Cd2 S1 81.81(5) . 1_545
S1 Cd2 S1 180.0 5_676 1_545
S2 Cd2 S1 81.81(5) 5_666 5_666
S2 Cd2 S1 98.19(5) . 5_666
S1 Cd2 S1 90.84(6) 5_676 5_666
S1 Cd2 S1 89.16(6) 1_545 5_666
S2 Cd2 S1 98.19(5) 5_666 .
S2 Cd2 S1 81.81(5) . .
S1 Cd2 S1 89.16(6) 5_676 .
S1 Cd2 S1 90.84(6) 1_545 .
S1 Cd2 S1 180.0 5_666 .
Cd1 Br Cd1 91.68(3) 1_545 .
Sb S1 Cd2 95.20(5) . 1_565
Sb S1 Cd2 95.20(5) . .
Cd2 S1 Cd2 90.84(6) 1_565 .
Cd2 S2 Sb 95.84(5) . 1_545
Cd2 S2 Sb 95.84(5) . .
Sb S2 Sb 97.22(6) 1_545 .
Cd2 S2 Cd1 131.22(7) . .
Sb S2 Cd1 115.11(5) 1_545 .
Sb S2 Cd1 115.11(5) . .

loop_
_geom_bond_atom_site_label_1
_geom_bond_atom_site_label_2
_geom_bond_distance
_geom_bond_site_symmetry_2
Sb S1 2.4741(17) .
Sb S2 2.6199(13) 1_565
Sb S2 2.6199(13) .
Cd1 S2 2.7096(18) 5_667
Cd1 S2 2.7096(18) .
Cd1 Br 2.7398(7) 5_667
Cd1 Br 2.7398(7) .
Cd1 Br 2.7398(7) 5_657
Cd1 Br 2.7398(7) 1_565
Cd2 S2 2.5939(17) 5_666
Cd2 S2 2.5939(17) .
Cd2 S1 2.7596(13) 5_676
Cd2 S1 2.7596(13) 1_545
Cd2 S1 2.7596(13) 5_666
Cd2 S1 2.7596(13) .
Br Cd1 2.7398(7) 1_545
S1 Cd2 2.7596(13) 1_565
S2 Sb 2.6199(13) 1_545
